data_4073627
loop_
_publ_author_name
'Bunge, Scott D.'
'Lance, Jacob M.'
'Bertke, Jeffrey A.'

_publ_section_title
;
 Synthesis, Structure, and Reactivity of Alkylzinc Complexes Stabilized
 with 1,1,3,3-Tetramethylguanidine
;
_journal_issue 25
_journal_name_full Organometallics
_journal_page_first 6320
_journal_paper_doi 10.1021/om700501g
_journal_volume 26
_journal_year 2007
_chemical_formula_sum 'C23 H43 N3 O Zn2'
_chemical_formula_weight 508.34
_chemical_name_common '[Zn2(TMG)(DBP)(Et)2] (6)'
_chemical_name_systematic
;

 ?

;
_space_group_IT_number 4
_symmetry_cell_setting monoclinic
_symmetry_space_group_name_Hall 'P 2yb'
_symmetry_space_group_name_H-M 'P 1 21 1'
_atom_sites_solution_hydrogens geom
_atom_sites_solution_primary direct
_atom_sites_solution_secondary difmap
_audit_creation_method SHELXL-97
_cell_angle_alpha 90.00
_cell_angle_beta 90.339(2)
_cell_angle_gamma 90.00
_cell_formula_units_Z 4
_cell_length_a 10.4473(9)
_cell_length_b 17.4330(14)
_cell_length_c 14.5079(12)
_cell_measurement_reflns_used 5187
_cell_measurement_temperature 188(2)
_cell_measurement_theta_max 23.12
_cell_measurement_theta_min 2.27
_cell_volume 2642.2(4)
_computing_cell_refinement 'Bruker SMART'
_computing_data_collection 'Bruker SMART'
_computing_data_reduction 'Bruker SAINT'
_computing_molecular_graphics 'Bruker SHELXTL'
_computing_publication_material 'Bruker SHELXTL'
_computing_structure_refinement 'SHELXL-97 (Sheldrick, 1997)'
_computing_structure_solution 'SHELXS-97 (Sheldrick, 1990)'
_diffrn_ambient_temperature 188(2)
_diffrn_measured_fraction_theta_full 0.870
_diffrn_measured_fraction_theta_max 0.870
_diffrn_measurement_device_type 'CCD area detector'
_diffrn_measurement_method 'phi and omega scans'
_diffrn_radiation_monochromator graphite
_diffrn_radiation_source 'fine-focus sealed tube'
_diffrn_radiation_type MoK\a
_diffrn_radiation_wavelength 0.71073
_diffrn_reflns_av_R_equivalents 0.0410
_diffrn_reflns_av_sigmaI/netI 0.1112
_diffrn_reflns_limit_h_max 12
_diffrn_reflns_limit_h_min -12
_diffrn_reflns_limit_k_max 21
_diffrn_reflns_limit_k_min -21
_diffrn_reflns_limit_l_max 17
_diffrn_reflns_limit_l_min -17
_diffrn_reflns_number 18198
_diffrn_reflns_theta_full 25.50
_diffrn_reflns_theta_max 25.50
_diffrn_reflns_theta_min 1.83
_exptl_absorpt_coefficient_mu 1.832
_exptl_absorpt_correction_T_max 0.6040
_exptl_absorpt_correction_T_min 0.3641
_exptl_absorpt_correction_type multi-scan
_exptl_absorpt_process_details SADABS
_exptl_crystal_colour colorless
_exptl_crystal_density_diffrn 1.278
_exptl_crystal_density_meas ?
_exptl_crystal_density_method 'not measured'
_exptl_crystal_description irregular
_exptl_crystal_F_000 1080
_exptl_crystal_size_max 0.59
_exptl_crystal_size_mid 0.49
_exptl_crystal_size_min 0.31
_refine_diff_density_max 0.571
_refine_diff_density_min -0.372
_refine_diff_density_rms 0.061
_refine_ls_abs_structure_details 'Flack H D (1983), Acta Cryst. A39, 876-881'
_refine_ls_abs_structure_Flack 0.001(13)
_refine_ls_extinction_method none
_refine_ls_goodness_of_fit_ref 0.816
_refine_ls_hydrogen_treatment constr
_refine_ls_matrix_type full
_refine_ls_number_parameters 547
_refine_ls_number_reflns 8457
_refine_ls_number_restraints 1
_refine_ls_restrained_S_all 0.816
_refine_ls_R_factor_all 0.0710
_refine_ls_R_factor_gt 0.0418
_refine_ls_shift/su_max 0.315
_refine_ls_shift/su_mean 0.009
_refine_ls_structure_factor_coef Fsqd
_refine_ls_weighting_details 'calc w=1/[\s^2^(Fo^2^)+(0.0264P)^2^+0.0000P] where P=(Fo^2^+2Fc^2^)/3'
_refine_ls_weighting_scheme calc
_refine_ls_wR_factor_gt 0.0796
_refine_ls_wR_factor_ref 0.0838
_reflns_number_gt 5329
_reflns_number_total 8457
_reflns_threshold_expression >2sigma(I)
_cod_data_source_file om700501g-file003.cif
_cod_data_source_block jml004_0m
_cod_depositor_comments
;
The following automatic conversions were performed:

'_symmetry_cell_setting' value 'Monoclinic' changed to 'monoclinic'
according to /home/saulius/struct/CIF-dictionaries/cif_core.dic
dictionary named 'cif_core.dic' version 2.4.1 from
2010-06-29.

'_exptl_absorpt_correction_type' value 'MULTI-SCAN'
changed to 'multi-scan' according to
/home/saulius/struct/CIF-dictionaries/cif_core.dic dictionary named
'cif_core.dic' version 2.4.1 from 2010-06-29.

Automatic conversion script
Id: cif_fix_values 1715 2011-07-08 13:25:40Z adriana 

The following automatic conversions were performed:

'_exptl_crystal_density_meas' value 'not measured' was changed to '?'
- the value is perceived as not measured.

Automatic conversion script
Id: cif_fix_values 3008 2015-01-20 13:52:24Z robertas 
;
_cod_original_sg_symbol_H-M P2(1)
_cod_database_code 4073627

loop_
_symmetry_equiv_pos_as_xyz
'x, y, z'
'-x, y+1/2, -z'

loop_
_atom_site_label
_atom_site_type_symbol
_atom_site_fract_x
_atom_site_fract_y
_atom_site_fract_z
_atom_site_U_iso_or_equiv
_atom_site_adp_type
_atom_site_occupancy
_atom_site_symmetry_multiplicity
_atom_site_calc_flag
_atom_site_refinement_flags
Zn1 Zn 0.68062(5) 0.20962(3) 0.08567(5) 0.04665(18) Uani 1 1 d .
Zn2 Zn 0.55144(6) 0.09620(3) -0.03516(5) 0.0537(2) Uani 1 1 d .
Zn3 Zn 0.71371(6) 0.35691(3) 0.47481(5) 0.04811(19) Uani 1 1 d .
Zn4 Zn 0.58410(6) 0.23916(4) 0.58743(6) 0.0618(2) Uani 1 1 d .
N1 N 0.7192(4) 0.1265(3) 0.0029(4) 0.0501(12) Uani 1 1 d .
N2 N 0.9365(4) 0.1028(3) 0.0359(3) 0.0619(14) Uani 1 1 d .
N3 N 0.8596(5) 0.0756(3) -0.1078(3) 0.0534(13) Uani 1 1 d .
N4 N 0.5455(4) 0.3230(3) 0.5047(3) 0.0507(12) Uani 1 1 d .
N5 N 0.4085(4) 0.3704(3) 0.3890(3) 0.0478(12) Uani 1 1 d .
N6 N 0.3264(4) 0.3442(3) 0.5322(3) 0.0627(14) Uani 1 1 d .
O1 O 0.4956(3) 0.17979(19) 0.0585(3) 0.0437(9) Uani 1 1 d .
O2 O 0.7692(3) 0.27020(19) 0.5649(3) 0.0437(9) Uani 1 1 d .
C1 C 0.3946(5) 0.2108(3) 0.0994(3) 0.0380(12) Uani 1 1 d .
C2 C 0.3504(6) 0.1797(3) 0.1856(4) 0.0501(15) Uani 1 1 d .
C3 C 0.2499(7) 0.2157(5) 0.2273(4) 0.073(2) Uani 1 1 d .
H3 H 0.2191 0.1955 0.2837 0.088 Uiso 1 1 calc R
C4 C 0.1912(6) 0.2800(5) 0.1913(5) 0.072(2) Uani 1 1 d .
H4 H 0.1224 0.3036 0.2231 0.086 Uiso 1 1 calc R
C5 C 0.2326(6) 0.3091(4) 0.1100(4) 0.0543(15) Uani 1 1 d .
H5 H 0.1915 0.3532 0.0851 0.065 Uiso 1 1 calc R
C6 C 0.3334(5) 0.2762(3) 0.0625(4) 0.0410(13) Uani 1 1 d .
C7 C 0.4090(7) 0.1052(4) 0.2279(5) 0.074(2) Uani 1 1 d .
C8 C 0.3788(8) 0.0386(3) 0.1636(6) 0.089(2) Uani 1 1 d .
H8A H 0.4057 0.0515 0.1009 0.134 Uiso 1 1 calc R
H8B H 0.2864 0.0286 0.1639 0.134 Uiso 1 1 calc R
H8C H 0.4246 -0.0073 0.1846 0.134 Uiso 1 1 calc R
C9 C 0.3482(11) 0.0859(5) 0.3207(5) 0.130(4) Uani 1 1 d .
H9A H 0.2572 0.0996 0.3191 0.195 Uiso 1 1 calc R
H9B H 0.3912 0.1150 0.3697 0.195 Uiso 1 1 calc R
H9C H 0.3571 0.0309 0.3328 0.195 Uiso 1 1 calc R
C10 C 0.5542(8) 0.1093(5) 0.2374(7) 0.117(4) Uani 1 1 d .
H10A H 0.5872 0.0596 0.2581 0.176 Uiso 1 1 calc R
H10B H 0.5772 0.1489 0.2826 0.176 Uiso 1 1 calc R
H10C H 0.5917 0.1223 0.1776 0.176 Uiso 1 1 calc R
C11 C 0.3720(6) 0.3095(3) -0.0321(4) 0.0543(16) Uani 1 1 d .
C12 C 0.5166(7) 0.3303(4) -0.0375(5) 0.079(2) Uani 1 1 d .
H12A H 0.5414 0.3599 0.0172 0.119 Uiso 1 1 calc R
H12B H 0.5321 0.3610 -0.0929 0.119 Uiso 1 1 calc R
H12C H 0.5674 0.2831 -0.0402 0.119 Uiso 1 1 calc R
C13 C 0.3006(8) 0.3841(4) -0.0531(5) 0.085(2) Uani 1 1 d .
H13A H 0.2083 0.3741 -0.0551 0.127 Uiso 1 1 calc R
H13B H 0.3284 0.4042 -0.1128 0.127 Uiso 1 1 calc R
H13C H 0.3193 0.4218 -0.0048 0.127 Uiso 1 1 calc R
C14 C 0.3401(8) 0.2508(4) -0.1091(4) 0.080(2) Uani 1 1 d .
H14A H 0.3868 0.2029 -0.0975 0.120 Uiso 1 1 calc R
H14B H 0.3655 0.2717 -0.1690 0.120 Uiso 1 1 calc R
H14C H 0.2479 0.2404 -0.1097 0.120 Uiso 1 1 calc R
C15 C 0.8327(5) 0.1015(3) -0.0212(4) 0.0470(14) Uani 1 1 d .
C16 C 0.9151(7) 0.1011(5) 0.1373(4) 0.090(3) Uani 1 1 d .
H16A H 0.9000 0.1534 0.1596 0.135 Uiso 1 1 calc R
H16B H 0.9907 0.0797 0.1682 0.135 Uiso 1 1 calc R
H16C H 0.8403 0.0691 0.1509 0.135 Uiso 1 1 calc R
C17 C 1.0587(6) 0.1330(5) 0.0094(5) 0.090(3) Uani 1 1 d .
H17A H 1.0599 0.1409 -0.0575 0.134 Uiso 1 1 calc R
H17B H 1.1263 0.0967 0.0268 0.134 Uiso 1 1 calc R
H17C H 1.0735 0.1820 0.0407 0.134 Uiso 1 1 calc R
C18 C 0.9533(7) 0.0149(4) -0.1256(5) 0.0660(18) Uani 1 1 d .
H18A H 0.9966 0.0010 -0.0678 0.099 Uiso 1 1 calc R
H18B H 1.0165 0.0333 -0.1700 0.099 Uiso 1 1 calc R
H18C H 0.9094 -0.0302 -0.1507 0.099 Uiso 1 1 calc R
C19 C 0.7750(6) 0.0914(4) -0.1838(4) 0.0615(16) Uani 1 1 d .
H19A H 0.7066 0.0529 -0.1855 0.092 Uiso 1 1 calc R
H19B H 0.8230 0.0896 -0.2415 0.092 Uiso 1 1 calc R
H19C H 0.7374 0.1425 -0.1761 0.092 Uiso 1 1 calc R
C20 C 0.7451(6) 0.2975(3) 0.1520(4) 0.0545(16) Uani 1 1 d .
H20A H 0.6734 0.3336 0.1625 0.065 Uiso 1 1 calc R
H20B H 0.7765 0.2803 0.2131 0.065 Uiso 1 1 calc R
C21 C 0.8514(7) 0.3401(5) 0.1044(5) 0.094(3) Uani 1 1 d .
H21A H 0.9215 0.3045 0.0911 0.141 Uiso 1 1 calc R
H21B H 0.8827 0.3813 0.1445 0.141 Uiso 1 1 calc R
H21C H 0.8190 0.3621 0.0466 0.141 Uiso 1 1 calc R
C22 C 0.4468(10) 0.0274(5) -0.1111(9) 0.129(4) Uani 1 1 d .
H22A H 0.4875 0.0292 -0.1725 0.155 Uiso 1 1 calc R
H22B H 0.4657 -0.0244 -0.0865 0.155 Uiso 1 1 calc R
C23 C 0.3347(12) 0.0258(7) -0.1278(12) 0.198(8) Uani 1 1 d .
H23A H 0.2904 -0.0028 -0.0793 0.298 Uiso 1 1 calc R
H23B H 0.3204 0.0004 -0.1873 0.298 Uiso 1 1 calc R
H23C H 0.3014 0.0783 -0.1304 0.298 Uiso 1 1 calc R
C24 C 0.8725(5) 0.2363(3) 0.6006(4) 0.0352(12) Uani 1 1 d .
C25 C 0.9217(5) 0.2617(3) 0.6860(4) 0.0447(13) Uani 1 1 d .
C26 C 1.0241(6) 0.2221(4) 0.7250(4) 0.0602(16) Uani 1 1 d .
H26 H 1.0572 0.2384 0.7829 0.072 Uiso 1 1 calc R
C27 C 1.0786(5) 0.1602(4) 0.6824(5) 0.0592(18) Uani 1 1 d .
H27 H 1.1484 0.1340 0.7105 0.071 Uiso 1 1 calc R
C28 C 1.0320(5) 0.1364(4) 0.5994(4) 0.0509(15) Uani 1 1 d .
H28 H 1.0705 0.0937 0.5697 0.061 Uiso 1 1 calc R
C29 C 0.9293(5) 0.1732(3) 0.5569(4) 0.0389(12) Uani 1 1 d .
C30 C 0.8668(7) 0.3327(4) 0.7365(5) 0.0711(19) Uani 1 1 d .
C31 C 0.7219(8) 0.3283(5) 0.7473(6) 0.107(3) Uani 1 1 d .
H31A H 0.6931 0.3696 0.7880 0.160 Uiso 1 1 calc R
H31B H 0.6987 0.2786 0.7740 0.160 Uiso 1 1 calc R
H31C H 0.6808 0.3338 0.6867 0.160 Uiso 1 1 calc R
C32 C 0.8988(8) 0.4042(4) 0.6816(5) 0.085(2) Uani 1 1 d .
H32A H 0.8739 0.3967 0.6170 0.127 Uiso 1 1 calc R
H32B H 0.9911 0.4140 0.6854 0.127 Uiso 1 1 calc R
H32C H 0.8523 0.4481 0.7070 0.127 Uiso 1 1 calc R
C33 C 0.9269(13) 0.3413(6) 0.8333(5) 0.154(5) Uani 1 1 d .
H33A H 0.8927 0.3874 0.8630 0.230 Uiso 1 1 calc R
H33B H 1.0200 0.3459 0.8278 0.230 Uiso 1 1 calc R
H33C H 0.9060 0.2962 0.8705 0.230 Uiso 1 1 calc R
C34 C 0.8860(7) 0.1454(3) 0.4602(4) 0.0603(17) Uani 1 1 d .
C35 C 0.7416(9) 0.1221(6) 0.4611(7) 0.124(4) Uani 1 1 d .
H35A H 0.6885 0.1683 0.4646 0.185 Uiso 1 1 calc R
H35B H 0.7250 0.0895 0.5148 0.185 Uiso 1 1 calc R
H35C H 0.7208 0.0938 0.4046 0.185 Uiso 1 1 calc R
C36 C 0.8981(10) 0.2067(4) 0.3885(4) 0.099(3) Uani 1 1 d .
H36A H 0.8624 0.1882 0.3299 0.148 Uiso 1 1 calc R
H36B H 0.9887 0.2196 0.3803 0.148 Uiso 1 1 calc R
H36C H 0.8513 0.2525 0.4082 0.148 Uiso 1 1 calc R
C37 C 0.9636(13) 0.0767(5) 0.4265(6) 0.144(5) Uani 1 1 d .
H37A H 0.9381 0.0641 0.3632 0.216 Uiso 1 1 calc R
H37B H 0.9474 0.0325 0.4665 0.216 Uiso 1 1 calc R
H37C H 1.0549 0.0894 0.4282 0.216 Uiso 1 1 calc R
C38 C 0.4347(5) 0.3454(3) 0.4785(4) 0.0462(14) Uani 1 1 d .
C39 C 0.4976(6) 0.3541(4) 0.3171(4) 0.0665(17) Uani 1 1 d .
H39A H 0.5625 0.3946 0.3150 0.100 Uiso 1 1 calc R
H39B H 0.4521 0.3518 0.2579 0.100 Uiso 1 1 calc R
H39C H 0.5391 0.3046 0.3292 0.100 Uiso 1 1 calc R
C40 C 0.3171(6) 0.4301(4) 0.3686(5) 0.0614(17) Uani 1 1 d .
H40A H 0.2693 0.4427 0.4245 0.092 Uiso 1 1 calc R
H40B H 0.2577 0.4124 0.3207 0.092 Uiso 1 1 calc R
H40C H 0.3624 0.4758 0.3469 0.092 Uiso 1 1 calc R
C41 C 0.2055(6) 0.3129(6) 0.5006(6) 0.100(3) Uani 1 1 d .
H41A H 0.2146 0.2940 0.4373 0.150 Uiso 1 1 calc R
H41B H 0.1399 0.3530 0.5022 0.150 Uiso 1 1 calc R
H41C H 0.1802 0.2705 0.5409 0.150 Uiso 1 1 calc R
C42 C 0.3455(7) 0.3431(6) 0.6317(5) 0.105(3) Uani 1 1 d .
H42A H 0.3514 0.2898 0.6530 0.157 Uiso 1 1 calc R
H42B H 0.2732 0.3684 0.6617 0.157 Uiso 1 1 calc R
H42C H 0.4249 0.3702 0.6473 0.157 Uiso 1 1 calc R
C43 C 0.8287(8) 0.4311(4) 0.4221(7) 0.105(3) Uani 1 1 d .
H43A H 0.7725 0.4721 0.3976 0.126 Uiso 1 1 calc R
H43B H 0.8744 0.4538 0.4754 0.126 Uiso 1 1 calc R
C44 C 0.9158(14) 0.4214(5) 0.3598(9) 0.191(8) Uani 1 1 d .
H44A H 0.9371 0.3668 0.3552 0.287 Uiso 1 1 calc R
H44B H 0.9926 0.4505 0.3769 0.287 Uiso 1 1 calc R
H44C H 0.8834 0.4397 0.3001 0.287 Uiso 1 1 calc R
C45 C 0.5232(7) 0.1493(4) 0.6545(6) 0.087(3) Uani 1 1 d .
H45A H 0.5976 0.1173 0.6722 0.105 Uiso 1 1 calc R
H45B H 0.4810 0.1665 0.7118 0.105 Uiso 1 1 calc R
C46 C 0.4294(7) 0.1004(5) 0.5992(6) 0.111(3) Uani 1 1 d .
H46A H 0.3699 0.1339 0.5655 0.166 Uiso 1 1 calc R
H46B H 0.3813 0.0673 0.6411 0.166 Uiso 1 1 calc R
H46C H 0.4767 0.0687 0.5553 0.166 Uiso 1 1 calc R

loop_
_atom_site_aniso_label
_atom_site_aniso_U_11
_atom_site_aniso_U_22
_atom_site_aniso_U_33
_atom_site_aniso_U_23
_atom_site_aniso_U_13
_atom_site_aniso_U_12
Zn1 0.0355(3) 0.0467(4) 0.0577(4) -0.0171(3) -0.0024(3) -0.0019(3)
Zn2 0.0520(4) 0.0438(4) 0.0650(5) -0.0086(4) -0.0230(4) -0.0036(3)
Zn3 0.0368(3) 0.0405(4) 0.0672(5) 0.0103(3) 0.0118(3) 0.0012(3)
Zn4 0.0396(4) 0.0653(5) 0.0805(6) 0.0369(4) 0.0013(4) -0.0014(3)
N1 0.046(3) 0.047(3) 0.058(3) -0.018(2) -0.008(2) 0.005(2)
N2 0.042(3) 0.097(4) 0.046(3) -0.015(3) -0.011(2) 0.021(3)
N3 0.065(3) 0.047(3) 0.048(3) -0.016(2) -0.007(2) 0.018(2)
N4 0.043(3) 0.057(3) 0.052(3) 0.021(2) 0.005(2) 0.012(2)
N5 0.050(3) 0.045(3) 0.049(3) 0.006(2) -0.001(2) 0.009(2)
N6 0.038(3) 0.099(4) 0.052(3) 0.025(3) 0.003(2) 0.007(3)
O1 0.0262(19) 0.044(2) 0.061(2) -0.0043(18) -0.0034(18) -0.0020(15)
O2 0.031(2) 0.047(2) 0.054(2) 0.0054(19) 0.0001(18) 0.0067(16)
C1 0.029(3) 0.047(3) 0.038(3) -0.004(3) -0.004(2) -0.007(3)
C2 0.049(3) 0.063(4) 0.038(3) 0.002(3) -0.011(3) -0.022(3)
C3 0.071(4) 0.107(6) 0.042(3) -0.022(4) 0.022(3) -0.039(5)
C4 0.047(4) 0.098(6) 0.071(5) -0.034(5) 0.018(4) -0.001(4)
C5 0.040(3) 0.072(4) 0.051(4) -0.006(3) 0.000(3) 0.009(3)
C6 0.031(3) 0.053(3) 0.040(3) -0.010(3) -0.005(2) -0.001(2)
C7 0.082(5) 0.066(4) 0.073(5) 0.027(4) -0.010(4) -0.034(4)
C8 0.114(6) 0.045(4) 0.109(6) 0.023(4) -0.001(5) -0.020(4)
C9 0.226(12) 0.113(7) 0.053(5) 0.020(5) 0.000(6) -0.030(8)
C10 0.124(7) 0.090(6) 0.136(8) 0.056(6) -0.077(6) -0.033(5)
C11 0.055(4) 0.049(4) 0.059(4) 0.006(3) 0.013(3) 0.006(3)
C12 0.080(5) 0.061(5) 0.098(6) 0.036(4) 0.029(4) 0.000(4)
C13 0.094(6) 0.075(5) 0.086(6) 0.024(4) -0.008(5) 0.023(4)
C14 0.121(6) 0.079(5) 0.040(4) 0.003(4) 0.000(4) 0.007(5)
C15 0.049(3) 0.049(3) 0.043(4) -0.019(3) -0.006(3) 0.016(3)
C16 0.066(4) 0.169(8) 0.035(3) -0.023(5) -0.014(3) 0.036(5)
C17 0.041(4) 0.158(8) 0.070(5) -0.024(5) -0.004(4) 0.007(4)
C18 0.079(5) 0.054(4) 0.066(4) -0.011(3) 0.008(4) 0.013(3)
C19 0.075(4) 0.064(4) 0.045(3) -0.006(3) -0.013(3) -0.010(4)
C20 0.056(4) 0.059(4) 0.048(4) -0.012(3) 0.009(3) -0.006(3)
C21 0.087(5) 0.106(6) 0.089(6) -0.021(5) 0.016(4) -0.053(5)
C22 0.137(8) 0.077(6) 0.172(10) 0.008(6) -0.096(8) -0.022(5)
C23 0.167(12) 0.142(10) 0.284(19) -0.052(12) -0.146(13) -0.024(8)
C24 0.030(3) 0.032(3) 0.044(3) 0.004(2) 0.005(2) 0.001(2)
C25 0.044(3) 0.044(3) 0.046(4) 0.004(3) 0.005(3) -0.003(2)
C26 0.064(4) 0.063(4) 0.053(4) 0.008(3) -0.015(3) -0.007(3)
C27 0.040(3) 0.056(4) 0.082(5) 0.023(4) -0.011(3) 0.010(3)
C28 0.051(4) 0.059(4) 0.043(4) 0.015(3) 0.009(3) 0.013(3)
C29 0.041(3) 0.039(3) 0.036(3) 0.005(2) 0.001(2) 0.004(2)
C30 0.089(5) 0.053(4) 0.071(5) -0.019(3) 0.021(4) 0.001(3)
C31 0.099(6) 0.081(5) 0.141(8) -0.035(5) 0.086(6) -0.004(5)
C32 0.112(6) 0.052(4) 0.092(6) -0.013(4) 0.008(5) -0.010(4)
C33 0.302(15) 0.109(7) 0.049(5) -0.034(5) -0.039(7) 0.075(9)
C34 0.094(5) 0.044(3) 0.043(4) -0.003(3) -0.002(3) 0.014(3)
C35 0.156(9) 0.122(7) 0.093(7) -0.023(6) -0.047(7) -0.047(7)
C36 0.189(9) 0.076(5) 0.032(3) 0.002(4) 0.001(4) 0.025(6)
C37 0.279(14) 0.084(6) 0.069(5) -0.012(5) 0.008(7) 0.100(7)
C38 0.039(3) 0.035(3) 0.065(4) 0.009(3) -0.002(3) 0.003(3)
C39 0.065(4) 0.081(4) 0.053(4) -0.009(4) 0.015(3) -0.011(4)
C40 0.066(4) 0.060(4) 0.058(4) 0.006(3) -0.002(3) 0.008(3)
C41 0.039(4) 0.145(8) 0.116(7) 0.050(6) 0.012(4) -0.014(4)
C42 0.064(5) 0.198(10) 0.052(4) 0.030(6) 0.011(4) 0.031(6)
C43 0.075(5) 0.057(4) 0.185(10) -0.016(5) 0.066(6) -0.007(4)
C44 0.294(18) 0.075(6) 0.207(13) -0.030(7) 0.193(13) -0.062(8)
C45 0.074(5) 0.077(5) 0.112(7) 0.049(5) -0.014(5) -0.022(4)
C46 0.081(5) 0.133(7) 0.119(7) 0.066(6) -0.036(5) -0.053(5)

loop_
_atom_type_symbol
_atom_type_description
_atom_type_scat_dispersion_real
_atom_type_scat_dispersion_imag
_atom_type_scat_source
C C 0.0033 0.0016 'International Tables Vol C Tables 4.2.6.8 and 6.1.1.4'
H H 0.0000 0.0000 'International Tables Vol C Tables 4.2.6.8 and 6.1.1.4'
N N 0.0061 0.0033 'International Tables Vol C Tables 4.2.6.8 and 6.1.1.4'
O O 0.0106 0.0060 'International Tables Vol C Tables 4.2.6.8 and 6.1.1.4'
Zn Zn 0.2839 1.4301 'International Tables Vol C Tables 4.2.6.8 and 6.1.1.4'

loop_
_geom_angle_atom_site_label_1
_geom_angle_atom_site_label_2
_geom_angle_atom_site_label_3
_geom_angle
C20 Zn1 N1 146.6(2)
C20 Zn1 O1 128.8(2)
N1 Zn1 O1 83.65(17)
N1 Zn2 C22 147.2(4)
N1 Zn2 O1 82.97(16)
C22 Zn2 O1 129.8(4)
N4 Zn3 C43 151.2(3)
N4 Zn3 O2 83.42(16)
C43 Zn3 O2 124.4(3)
N4 Zn4 C45 148.1(3)
N4 Zn4 O2 83.91(17)
C45 Zn4 O2 127.3(2)
C15 N1 Zn2 131.3(4)
C15 N1 Zn1 127.5(4)
Zn2 N1 Zn1 101.2(2)
C15 N2 C17 123.3(6)
C15 N2 C16 118.5(5)
C17 N2 C16 114.3(6)
C15 N3 C19 120.9(5)
C15 N3 C18 122.8(5)
C19 N3 C18 114.4(5)
C38 N4 Zn3 132.3(4)
C38 N4 Zn4 127.0(4)
Zn3 N4 Zn4 100.8(2)
C38 N5 C39 119.5(5)
C38 N5 C40 122.8(5)
C39 N5 C40 115.3(5)
C38 N6 C41 123.0(6)
C38 N6 C42 116.9(5)
C41 N6 C42 115.0(6)
C1 O1 Zn1 124.4(3)
C1 O1 Zn2 143.5(3)
Zn1 O1 Zn2 92.05(14)
C24 O2 Zn4 126.0(3)
C24 O2 Zn3 142.1(3)
Zn4 O2 Zn3 91.88(13)
O1 C1 C6 121.3(5)
O1 C1 C2 119.6(5)
C6 C1 C2 119.0(5)
C3 C2 C1 117.5(6)
C3 C2 C7 120.6(6)
C1 C2 C7 121.8(6)
C2 C3 C4 123.2(6)
C2 C3 H3 118.4
C4 C3 H3 118.4
C5 C4 C3 119.3(6)
C5 C4 H4 120.3
C3 C4 H4 120.3
C4 C5 C6 121.6(6)
C4 C5 H5 119.2
C6 C5 H5 119.2
C5 C6 C1 119.3(5)
C5 C6 C11 119.3(5)
C1 C6 C11 121.3(5)
C8 C7 C10 107.2(7)
C8 C7 C9 106.6(6)
C10 C7 C9 110.4(7)
C8 C7 C2 108.4(5)
C10 C7 C2 112.6(5)
C9 C7 C2 111.4(7)
C7 C8 H8A 109.5
C7 C8 H8B 109.5
H8A C8 H8B 109.5
C7 C8 H8C 109.5
H8A C8 H8C 109.5
H8B C8 H8C 109.5
C7 C9 H9A 109.5
C7 C9 H9B 109.5
H9A C9 H9B 109.5
C7 C9 H9C 109.5
H9A C9 H9C 109.5
H9B C9 H9C 109.5
C7 C10 H10A 109.5
C7 C10 H10B 109.5
H10A C10 H10B 109.5
C7 C10 H10C 109.5
H10A C10 H10C 109.5
H10B C10 H10C 109.5
C13 C11 C12 105.4(5)
C13 C11 C6 111.5(5)
C12 C11 C6 113.0(5)
C13 C11 C14 108.4(5)
C12 C11 C14 108.8(6)
C6 C11 C14 109.6(5)
C11 C12 H12A 109.5
C11 C12 H12B 109.5
H12A C12 H12B 109.5
C11 C12 H12C 109.5
H12A C12 H12C 109.5
H12B C12 H12C 109.5
C11 C13 H13A 109.5
C11 C13 H13B 109.5
H13A C13 H13B 109.5
C11 C13 H13C 109.5
H13A C13 H13C 109.5
H13B C13 H13C 109.5
C11 C14 H14A 109.5
C11 C14 H14B 109.5
H14A C14 H14B 109.5
C11 C14 H14C 109.5
H14A C14 H14C 109.5
H14B C14 H14C 109.5
N1 C15 N2 123.4(5)
N1 C15 N3 123.1(5)
N2 C15 N3 113.4(5)
N2 C16 H16A 109.5
N2 C16 H16B 109.5
H16A C16 H16B 109.5
N2 C16 H16C 109.5
H16A C16 H16C 109.5
H16B C16 H16C 109.5
N2 C17 H17A 109.5
N2 C17 H17B 109.5
H17A C17 H17B 109.5
N2 C17 H17C 109.5
H17A C17 H17C 109.5
H17B C17 H17C 109.5
N3 C18 H18A 109.5
N3 C18 H18B 109.5
H18A C18 H18B 109.5
N3 C18 H18C 109.5
H18A C18 H18C 109.5
H18B C18 H18C 109.5
N3 C19 H19A 109.5
N3 C19 H19B 109.5
H19A C19 H19B 109.5
N3 C19 H19C 109.5
H19A C19 H19C 109.5
H19B C19 H19C 109.5
C21 C20 Zn1 114.8(4)
C21 C20 H20A 108.6
Zn1 C20 H20A 108.6
C21 C20 H20B 108.6
Zn1 C20 H20B 108.6
H20A C20 H20B 107.6
C20 C21 H21A 109.5
C20 C21 H21B 109.5
H21A C21 H21B 109.5
C20 C21 H21C 109.5
H21A C21 H21C 109.5
H21B C21 H21C 109.5
C23 C22 Zn2 132.2(11)
C23 C22 H22A 104.2
Zn2 C22 H22A 104.2
C23 C22 H22B 104.2
Zn2 C22 H22B 104.2
H22A C22 H22B 105.5
C22 C23 H23A 109.5
C22 C23 H23B 109.5
H23A C23 H23B 109.5
C22 C23 H23C 109.5
H23A C23 H23C 109.5
H23B C23 H23C 109.5
O2 C24 C29 121.1(5)
O2 C24 C25 119.5(4)
C29 C24 C25 119.3(5)
C26 C25 C24 118.6(5)
C26 C25 C30 119.3(6)
C24 C25 C30 122.1(5)
C27 C26 C25 121.9(6)
C27 C26 H26 119.1
C25 C26 H26 119.1
C28 C27 C26 119.5(5)
C28 C27 H27 120.3
C26 C27 H27 120.3
C27 C28 C29 121.5(6)
C27 C28 H28 119.3
C29 C28 H28 119.3
C28 C29 C24 119.3(5)
C28 C29 C34 118.5(5)
C24 C29 C34 122.2(5)
C32 C30 C31 108.5(7)
C32 C30 C33 108.0(7)
C31 C30 C33 108.1(7)
C32 C30 C25 109.0(5)
C31 C30 C25 112.2(5)
C33 C30 C25 111.0(6)
C30 C31 H31A 109.5
C30 C31 H31B 109.5
H31A C31 H31B 109.5
C30 C31 H31C 109.5
H31A C31 H31C 109.5
H31B C31 H31C 109.5
C30 C32 H32A 109.5
C30 C32 H32B 109.5
H32A C32 H32B 109.5
C30 C32 H32C 109.5
H32A C32 H32C 109.5
H32B C32 H32C 109.5
C30 C33 H33A 109.5
C30 C33 H33B 109.5
H33A C33 H33B 109.5
C30 C33 H33C 109.5
H33A C33 H33C 109.5
H33B C33 H33C 109.5
C36 C34 C37 106.8(6)
C36 C34 C35 106.1(7)
C37 C34 C35 108.2(8)
C36 C34 C29 112.4(5)
C37 C34 C29 112.5(6)
C35 C34 C29 110.5(6)
C34 C35 H35A 109.5
C34 C35 H35B 109.5
H35A C35 H35B 109.5
C34 C35 H35C 109.5
H35A C35 H35C 109.5
H35B C35 H35C 109.5
C34 C36 H36A 109.5
C34 C36 H36B 109.5
H36A C36 H36B 109.5
C34 C36 H36C 109.5
H36A C36 H36C 109.5
H36B C36 H36C 109.5
C34 C37 H37A 109.5
C34 C37 H37B 109.5
H37A C37 H37B 109.5
C34 C37 H37C 109.5
H37A C37 H37C 109.5
H37B C37 H37C 109.5
N4 C38 N6 124.9(5)
N4 C38 N5 123.0(5)
N6 C38 N5 112.0(4)
N5 C39 H39A 109.5
N5 C39 H39B 109.5
H39A C39 H39B 109.5
N5 C39 H39C 109.5
H39A C39 H39C 109.5
H39B C39 H39C 109.5
N5 C40 H40A 109.5
N5 C40 H40B 109.5
H40A C40 H40B 109.5
N5 C40 H40C 109.5
H40A C40 H40C 109.5
H40B C40 H40C 109.5
N6 C41 H41A 109.5
N6 C41 H41B 109.5
H41A C41 H41B 109.5
N6 C41 H41C 109.5
H41A C41 H41C 109.5
H41B C41 H41C 109.5
N6 C42 H42A 109.5
N6 C42 H42B 109.5
H42A C42 H42B 109.5
N6 C42 H42C 109.5
H42A C42 H42C 109.5
H42B C42 H42C 109.5
C44 C43 Zn3 129.2(7)
C44 C43 H43A 105.0
Zn3 C43 H43A 105.0
C44 C43 H43B 105.0
Zn3 C43 H43B 105.0
H43A C43 H43B 105.8
C43 C44 H44A 109.5
C43 C44 H44B 109.5
H44A C44 H44B 109.5
C43 C44 H44C 109.5
H44A C44 H44C 109.5
H44B C44 H44C 109.5
C46 C45 Zn4 113.4(5)
C46 C45 H45A 108.9
Zn4 C45 H45A 108.9
C46 C45 H45B 108.9
Zn4 C45 H45B 108.9
H45A C45 H45B 107.7
C45 C46 H46A 109.5
C45 C46 H46B 109.5
H46A C46 H46B 109.5
C45 C46 H46C 109.5
H46A C46 H46C 109.5
H46B C46 H46C 109.5

loop_
_geom_bond_atom_site_label_1
_geom_bond_atom_site_label_2
_geom_bond_distance
Zn1 C20 1.929(6)
Zn1 N1 1.926(5)
Zn1 O1 2.038(3)
Zn2 N1 1.909(4)
Zn2 C22 1.958(9)
Zn2 O1 2.079(4)
Zn3 N4 1.906(5)
Zn3 C43 1.926(8)
Zn3 O2 2.078(3)
Zn4 N4 1.933(5)
Zn4 C45 1.952(6)
Zn4 O2 2.036(3)
N1 C15 1.313(7)
N2 C15 1.361(7)
N2 C17 1.436(8)
N2 C16 1.490(8)
N3 C15 1.367(7)
N3 C19 1.435(7)
N3 C18 1.465(7)
N4 C38 1.278(7)
N5 C38 1.395(7)
N5 C39 1.430(7)
N5 C40 1.442(7)
N6 C38 1.377(7)
N6 C41 1.447(9)
N6 C42 1.457(8)
O1 C1 1.328(6)
O2 C24 1.333(6)
C1 C6 1.412(8)
C1 C2 1.441(8)
C2 C3 1.367(9)
C2 C7 1.561(9)
C3 C4 1.378(10)
C3 H3 0.9500
C4 C5 1.358(10)
C4 H4 0.9500
C5 C6 1.386(8)
C5 H5 0.9500
C6 C11 1.546(8)
C7 C8 1.521(9)
C7 C10 1.525(10)
C7 C9 1.530(10)
C8 H8A 0.9800
C8 H8B 0.9800
C8 H8C 0.9800
C9 H9A 0.9800
C9 H9B 0.9800
C9 H9C 0.9800
C10 H10A 0.9800
C10 H10B 0.9800
C10 H10C 0.9800
C11 C13 1.528(9)
C11 C12 1.556(9)
C11 C14 1.551(9)
C12 H12A 0.9800
C12 H12B 0.9800
C12 H12C 0.9800
C13 H13A 0.9800
C13 H13B 0.9800
C13 H13C 0.9800
C14 H14A 0.9800
C14 H14B 0.9800
C14 H14C 0.9800
C16 H16A 0.9800
C16 H16B 0.9800
C16 H16C 0.9800
C17 H17A 0.9800
C17 H17B 0.9800
C17 H17C 0.9800
C18 H18A 0.9800
C18 H18B 0.9800
C18 H18C 0.9800
C19 H19A 0.9800
C19 H19B 0.9800
C19 H19C 0.9800
C20 C21 1.505(9)
C20 H20A 0.9900
C20 H20B 0.9900
C21 H21A 0.9800
C21 H21B 0.9800
C21 H21C 0.9800
C22 C23 1.194(13)
C22 H22A 0.9900
C22 H22B 0.9900
C23 H23A 0.9800
C23 H23B 0.9800
C23 H23C 0.9800
C24 C29 1.403(7)
C24 C25 1.409(7)
C25 C26 1.391(8)
C25 C30 1.551(8)
C26 C27 1.369(9)
C26 H26 0.9500
C27 C28 1.361(9)
C27 H27 0.9500
C28 C29 1.391(7)
C28 H28 0.9500
C29 C34 1.550(8)
C30 C32 1.517(10)
C30 C31 1.525(10)
C30 C33 1.542(10)
C31 H31A 0.9800
C31 H31B 0.9800
C31 H31C 0.9800
C32 H32A 0.9800
C32 H32B 0.9800
C32 H32C 0.9800
C33 H33A 0.9800
C33 H33B 0.9800
C33 H33C 0.9800
C34 C36 1.498(9)
C34 C37 1.528(9)
C34 C35 1.562(11)
C35 H35A 0.9800
C35 H35B 0.9800
C35 H35C 0.9800
C36 H36A 0.9800
C36 H36B 0.9800
C36 H36C 0.9800
C37 H37A 0.9800
C37 H37B 0.9800
C37 H37C 0.9800
C39 H39A 0.9800
C39 H39B 0.9800
C39 H39C 0.9800
C40 H40A 0.9800
C40 H40B 0.9800
C40 H40C 0.9800
C41 H41A 0.9800
C41 H41B 0.9800
C41 H41C 0.9800
C42 H42A 0.9800
C42 H42B 0.9800
C42 H42C 0.9800
C43 C44 1.298(11)
C43 H43A 0.9900
C43 H43B 0.9900
C44 H44A 0.9800
C44 H44B 0.9800
C44 H44C 0.9800
C45 C46 1.523(10)
C45 H45A 0.9900
C45 H45B 0.9900
C46 H46A 0.9800
C46 H46B 0.9800
C46 H46C 0.9800
